data_7108052
loop_
_publ_author_name
'Ryosuke Miyake'
'Mitsuhiko Shionoya'

_publ_section_title
;
 Reversible structural switch in the nano-cavity of crystalline
 metallo-macrocycles with smooth ligand exchange by non-coordinating guest
 stimuli
;
_journal_name_full Chem.Commun.
_journal_page_first 7553
_journal_paper_doi 10.1039/c2cc32857g
_journal_volume 48
_journal_year 2012
_chemical_formula_sum 'C48 H130 N36 Ni4 O47'
_chemical_formula_weight 2198.72
_chemical_name_systematic
;
?
;
_space_group_IT_number 82
_symmetry_cell_setting tetragonal
_symmetry_space_group_name_Hall 'I -4'
_symmetry_space_group_name_H-M 'I -4'
_atom_sites_solution_hydrogens geom
_atom_sites_solution_primary direct
_atom_sites_solution_secondary difmap
_audit_creation_method SHELXL-97
_cell_angle_alpha 90.00
_cell_angle_beta 90.00
_cell_angle_gamma 90.00
_cell_formula_units_Z 2
_cell_length_a 15.535(6)
_cell_length_b 15.535(6)
_cell_length_c 19.504(8)
_cell_measurement_reflns_used 1202
_cell_measurement_temperature 293
_cell_measurement_theta_max 16.82
_cell_measurement_theta_min 2.62
_cell_volume 4707(3)
_computing_cell_refinement 'APEX2 (Bruker AXS, 2006)'
_computing_data_collection 'APEX2 (Bruker AXS, 2006)'
_computing_data_reduction 'SAINT (Bruker AXS, 2004)'
_computing_molecular_graphics 'XSHEL (Bruker AXS,2002)'
_computing_publication_material 'XCIF (Bruker AXS, 2001)'
_computing_structure_refinement 'SHELXL-97 (Sheldrick, 1997)'
_computing_structure_solution 'SHELXS-97 (Sheldrick, 1997)'
_diffrn_ambient_temperature 293
_diffrn_detector_area_resol_mean 8.333
_diffrn_measured_fraction_theta_full 1.000
_diffrn_measured_fraction_theta_max 1.000
_diffrn_measurement_device_type 'Bruker APEXII CCD area detector'
_diffrn_measurement_method 'phi and omega scans'
_diffrn_radiation_monochromator 'Bruker Helios multilayer confocal mirror'
_diffrn_radiation_source 'Bruker TXS fine-focus rotating anode'
_diffrn_radiation_type MoK\a
_diffrn_radiation_wavelength 0.71073
_diffrn_reflns_av_R_equivalents 0.1400
_diffrn_reflns_av_sigmaI/netI 0.1778
_diffrn_reflns_limit_h_max 16
_diffrn_reflns_limit_h_min -18
_diffrn_reflns_limit_k_max 18
_diffrn_reflns_limit_k_min -17
_diffrn_reflns_limit_l_max 23
_diffrn_reflns_limit_l_min -19
_diffrn_reflns_number 12455
_diffrn_reflns_theta_full 25.13
_diffrn_reflns_theta_max 25.13
_diffrn_reflns_theta_min 1.68
_exptl_absorpt_coefficient_mu 0.898
_exptl_absorpt_correction_T_max 0.9156
_exptl_absorpt_correction_T_min 0.8846
_exptl_absorpt_correction_type empirical
_exptl_absorpt_process_details
;
SADABS Sheldrick 1996
;
_exptl_crystal_colour purple
_exptl_crystal_density_diffrn 1.551
_exptl_crystal_density_method 'not measured'
_exptl_crystal_description prismatic
_exptl_crystal_F_000 2316
_exptl_crystal_size_max 0.14
_exptl_crystal_size_mid 0.14
_exptl_crystal_size_min 0.10
_refine_diff_density_max 0.821
_refine_diff_density_min -0.462
_refine_diff_density_rms 0.099
_refine_ls_abs_structure_details 'Flack H D (1983), Acta Cryst. A39, 876-881'
_refine_ls_abs_structure_Flack 0.00(4)
_refine_ls_extinction_method none
_refine_ls_goodness_of_fit_ref 0.957
_refine_ls_hydrogen_treatment constr
_refine_ls_matrix_type full
_refine_ls_number_parameters 345
_refine_ls_number_reflns 4239
_refine_ls_number_restraints 265
_refine_ls_restrained_S_all 1.008
_refine_ls_R_factor_all 0.1608
_refine_ls_R_factor_gt 0.0760
_refine_ls_shift/su_max 0.000
_refine_ls_shift/su_mean 0.000
_refine_ls_structure_factor_coef Fsqd
_refine_ls_weighting_details 'calc w=1/[\s^2^(Fo^2^)+(0.1005P)^2^+0.0000P] where P=(Fo^2^+2Fc^2^)/3'
_refine_ls_weighting_scheme calc
_refine_ls_wR_factor_gt 0.1633
_refine_ls_wR_factor_ref 0.2008
_reflns_number_gt 2252
_reflns_number_total 4239
_reflns_threshold_expression >2sigma(I)
_cod_data_source_file c2cc32857g.txt
_cod_data_source_block i-4_293K_in_capillary_after_333K
_cod_original_sg_symbol_H-M 'I-4 '
_cod_database_code 7108052

loop_
_symmetry_equiv_pos_as_xyz
'x, y, z'
'-x, -y, z'
'y, -x, -z'
'-y, x, -z'
'x+1/2, y+1/2, z+1/2'
'-x+1/2, -y+1/2, z+1/2'
'y+1/2, -x+1/2, -z+1/2'
'-y+1/2, x+1/2, -z+1/2'

loop_
_atom_site_label
_atom_site_type_symbol
_atom_site_fract_x
_atom_site_fract_y
_atom_site_fract_z
_atom_site_U_iso_or_equiv
_atom_site_adp_type
_atom_site_occupancy
_atom_site_symmetry_multiplicity
_atom_site_calc_flag
_atom_site_refinement_flags
_atom_site_disorder_assembly
_atom_site_disorder_group
C1 C 0.7103(11) 1.0895(11) 0.8091(10) 0.112(7) Uani 1 1 d . . .
H1A H 0.6821 1.0700 0.7681 0.168 Uiso 1 1 calc R . .
H1B H 0.7385 1.1433 0.8002 0.168 Uiso 1 1 calc R . .
H1C H 0.6684 1.0970 0.8448 0.168 Uiso 1 1 calc R . .
C2 C 0.7755(11) 1.0241(8) 0.8311(8) 0.069(4) Uani 1 1 d . . .
C3 C 0.8063(8) 0.9091(8) 0.9140(6) 0.053(3) Uani 1 1 d . . .
H3A H 0.8045 0.9185 0.9632 0.063 Uiso 1 1 calc R . .
H3B H 0.8647 0.9204 0.8989 0.063 Uiso 1 1 calc R . .
C4 C 0.7851(8) 0.8127(8) 0.8996(6) 0.046(3) Uani 1 1 d . . .
C5 C 0.8517(9) 0.7590(8) 0.9377(7) 0.060(4) Uani 1 1 d . . .
H5A H 0.9087 0.7810 0.9276 0.072 Uiso 1 1 calc R . .
H5B H 0.8422 0.7645 0.9866 0.072 Uiso 1 1 calc R . .
C6 C 0.6908(8) 0.7982(8) 0.9253(6) 0.050(3) Uani 1 1 d . . .
H6A H 0.6820 0.8300 0.9675 0.060 Uiso 1 1 calc R . .
H6B H 0.6509 0.8203 0.8913 0.060 Uiso 1 1 calc R . .
C7 C 0.7911(7) 0.7912(8) 0.8245(6) 0.037(3) Uani 1 1 d . . .
C8 C 0.8447(6) 0.8245(7) 0.7090(5) 0.036(2) Uani 1 1 d . . .
H8A H 0.8246 0.8751 0.6846 0.043 Uiso 1 1 calc R . .
H8B H 0.8072 0.7770 0.6966 0.043 Uiso 1 1 calc R . .
C9 C 0.9366(6) 0.8034(7) 0.6846(5) 0.033(2) Uani 1 1 d . . .
C10 C 0.9970(6) 0.8756(7) 0.7115(6) 0.038(3) Uani 1 1 d . . .
H10A H 0.9683 0.9306 0.7061 0.045 Uiso 1 1 calc R . .
H10B H 1.0067 0.8667 0.7601 0.045 Uiso 1 1 calc R . .
C11 C 0.9313(6) 0.8053(7) 0.6059(5) 0.039(3) Uani 1 1 d . . .
H11A H 0.8828 0.7703 0.5917 0.047 Uiso 1 1 calc R . .
H11B H 0.9196 0.8640 0.5915 0.047 Uiso 1 1 calc R . .
C12 C 0.9702(7) 0.7191(7) 0.7076(5) 0.038(3) Uani 1 1 d . . .
N1 N 0.7492(7) 0.9708(6) 0.8812(6) 0.068(3) Uani 1 1 d . . .
H1 H 0.6965 0.9734 0.8944 0.082 Uiso 1 1 calc R . .
N2 N 0.8476(6) 0.6670(6) 0.9184(5) 0.043(2) Uani 1 1 d . . .
H2A H 0.8563 0.6356 0.9566 0.052 Uiso 1 1 calc R . .
H2B H 0.8917 0.6560 0.8898 0.052 Uiso 1 1 calc R . .
N3 N 0.6725(6) 0.7067(6) 0.9374(5) 0.043(2) Uani 1 1 d . . .
H3C H 0.6153 0.6985 0.9342 0.051 Uiso 1 1 calc R . .
H3D H 0.6882 0.6936 0.9806 0.051 Uiso 1 1 calc R . .
N4 N 0.8362(5) 0.8402(5) 0.7829(4) 0.039(2) Uani 1 1 d . . .
H4 H 0.8623 0.8841 0.8000 0.047 Uiso 1 1 calc R . .
N5 N 1.0819(5) 0.8793(5) 0.6760(5) 0.040(2) Uani 1 1 d . . .
H5C H 1.1221 0.8947 0.7068 0.048 Uiso 1 1 calc R . .
H5D H 1.0795 0.9210 0.6441 0.048 Uiso 1 1 calc R . .
N6 N 1.0098(5) 0.7744(6) 0.5689(5) 0.044(2) Uani 1 1 d . . .
H6D H 1.0200 0.8100 0.5333 0.052 Uiso 1 1 calc R . .
H6C H 0.9988 0.7219 0.5515 0.052 Uiso 1 1 calc R . .
N7 N 0.9189(6) 0.6632(6) 0.7404(5) 0.048(2) Uani 1 1 d . . .
H7A H 0.9386 0.6139 0.7529 0.057 Uiso 1 1 calc R . .
H7B H 0.8662 0.6766 0.7490 0.057 Uiso 1 1 calc R . .
O4M O 0.0968(12) 0.5964(11) 0.9194(10) 0.144(7) Uani 0.75 1 d PDU . .
Ni1 Ni 0.73302(8) 0.62203(8) 0.87120(6) 0.0346(3) Uani 1 1 d . . .
O1 O 0.8483(7) 1.0195(6) 0.8055(5) 0.074(3) Uani 1 1 d . . .
O2 O 0.7553(5) 0.7236(5) 0.8026(3) 0.0383(18) Uani 1 1 d . . .
O3 O 1.0471(4) 0.6986(5) 0.6955(4) 0.0408(18) Uani 1 1 d . . .
O5M O 0.1521(12) 0.7268(10) 0.9068(10) 0.146(7) Uani 0.75 1 d PDU . .
O6M O 0.0267(15) 0.7020(16) 0.8753(17) 0.249(13) Uani 0.75 1 d PDU . .
O7M O 0.5198(12) 0.5671(9) -0.0316(8) 0.067(5) Uani 0.50 1 d PDU A -1
O2S O 0.0403(11) 0.8868(12) 0.8967(8) 0.167(6) Uani 1 1 d . . .
O3S O 0.5967(12) 1.0009(12) 0.9561(10) 0.205(9) Uani 1 1 d . . .
O1M O 0.4875(8) 0.7162(9) 0.9001(7) 0.145(5) Uani 1 1 d DU . .
O3M O 0.3769(8) 0.7780(7) 0.9354(6) 0.113(4) Uani 1 1 d DU . .
N1MA N 0.4499(10) 0.7845(10) 0.9104(13) 0.078(7) Uani 0.60(3) 1 d PDU B 1
O2MA O 0.4762(14) 0.8452(13) 0.8756(17) 0.165(12) Uani 0.60(3) 1 d PDU B 1
N1MB N 0.4524(12) 0.7855(14) 0.915(2) 0.115(14) Uani 0.40(3) 1 d PDU B 2
O2MB O 0.4926(13) 0.8445(13) 0.9444(16) 0.107(13) Uani 0.40(3) 1 d PDU B 2
N2M N 0.0905(15) 0.6747(13) 0.9056(16) 0.192(13) Uani 0.75 1 d PDU . .
O8M O 0.478(2) 0.507(2) 0.0607(9) 0.067(9) Uani 0.25 1 d PDU A -1
O4S O 0.0000 0.5000 0.8365(14) 0.195(10) Uani 1 2 d SU . .
O1S O 0.0000 0.0000 0.0000 0.134(10) Uani 1 4 d S . .
N3M N 0.5000 0.5000 0.0000 0.055(5) Uani 1 4 d SDU . .

loop_
_atom_site_aniso_label
_atom_site_aniso_U_11
_atom_site_aniso_U_22
_atom_site_aniso_U_33
_atom_site_aniso_U_23
_atom_site_aniso_U_13
_atom_site_aniso_U_12
C1 0.104(13) 0.093(13) 0.139(17) 0.031(12) 0.060(13) 0.026(12)
C2 0.100(12) 0.036(8) 0.070(10) -0.014(7) 0.012(9) 0.006(8)
C3 0.066(9) 0.044(8) 0.048(7) -0.006(6) 0.018(6) -0.022(6)
C4 0.047(7) 0.044(7) 0.048(7) -0.005(6) 0.008(6) -0.008(6)
C5 0.067(9) 0.068(9) 0.045(8) 0.003(7) -0.014(7) -0.007(7)
C6 0.071(9) 0.042(7) 0.036(7) -0.005(5) 0.018(6) -0.008(6)
C7 0.026(6) 0.047(7) 0.039(7) 0.001(6) 0.005(5) 0.008(6)
C8 0.035(6) 0.042(6) 0.031(6) 0.001(5) -0.001(5) -0.003(5)
C9 0.028(6) 0.037(6) 0.035(6) -0.002(5) 0.001(5) 0.002(5)
C10 0.031(6) 0.043(6) 0.039(6) 0.005(5) 0.003(5) -0.002(5)
C11 0.027(6) 0.055(7) 0.037(6) 0.001(5) 0.000(5) 0.006(5)
C12 0.031(6) 0.039(6) 0.044(7) -0.002(5) -0.001(5) -0.006(5)
N1 0.090(8) 0.039(6) 0.075(8) -0.006(6) 0.040(7) -0.004(6)
N2 0.051(6) 0.036(5) 0.043(6) 0.000(4) 0.003(5) -0.003(5)
N3 0.044(6) 0.043(6) 0.041(6) -0.008(5) -0.001(5) -0.008(5)
N4 0.037(5) 0.040(5) 0.041(6) 0.002(4) 0.007(4) -0.005(4)
N5 0.036(5) 0.038(5) 0.045(6) 0.006(4) 0.007(4) -0.010(4)
N6 0.041(6) 0.050(6) 0.040(6) 0.003(4) -0.002(5) -0.002(5)
N7 0.037(5) 0.047(6) 0.060(7) 0.012(5) 0.011(5) -0.002(5)
O4M 0.151(10) 0.150(11) 0.130(10) -0.029(9) 0.001(8) 0.005(9)
Ni1 0.0358(8) 0.0325(8) 0.0356(6) -0.0023(7) 0.0048(7) -0.0018(7)
O1 0.083(7) 0.050(6) 0.088(7) -0.004(5) 0.034(6) -0.006(5)
O2 0.041(4) 0.044(5) 0.030(4) -0.003(3) 0.005(3) -0.001(4)
O3 0.032(4) 0.041(4) 0.049(5) 0.009(4) 0.003(4) -0.001(4)
O5M 0.146(10) 0.136(11) 0.155(11) -0.021(9) 0.015(9) 0.011(8)
O6M 0.237(16) 0.264(16) 0.246(15) -0.006(10) -0.008(10) 0.005(10)
O7M 0.080(8) 0.065(8) 0.055(8) 0.003(7) 0.009(7) -0.010(7)
O2S 0.170(14) 0.216(17) 0.115(12) 0.002(11) 0.013(10) -0.034(13)
O3S 0.191(16) 0.158(14) 0.27(2) 0.019(15) 0.126(16) 0.047(13)
O1M 0.117(8) 0.150(9) 0.169(9) -0.060(7) -0.027(7) 0.004(7)
O3M 0.116(8) 0.141(8) 0.081(6) -0.003(6) 0.005(6) 0.016(7)
N1MA 0.075(10) 0.080(10) 0.080(10) 0.007(8) -0.053(8) 0.005(8)
O2MA 0.154(14) 0.174(14) 0.168(15) 0.021(10) 0.007(10) -0.008(9)
N1MB 0.111(16) 0.117(16) 0.116(16) 0.003(10) -0.023(10) 0.002(10)
O2MB 0.119(15) 0.094(15) 0.108(16) -0.008(9) -0.015(9) -0.017(9)
N2M 0.185(16) 0.204(16) 0.189(16) -0.006(10) -0.011(10) 0.006(10)
O8M 0.068(13) 0.074(12) 0.061(11) -0.007(9) 0.008(9) 0.003(9)
O4S 0.174(13) 0.199(13) 0.212(14) 0.000 0.000 0.012(10)
O1S 0.156(15) 0.156(15) 0.090(18) 0.000 0.000 0.000
N3M 0.059(6) 0.059(6) 0.049(8) 0.000 0.000 0.000

loop_
_atom_type_symbol
_atom_type_description
_atom_type_scat_dispersion_real
_atom_type_scat_dispersion_imag
_atom_type_scat_source
C C 0.0033 0.0016 'International Tables Vol C Tables 4.2.6.8 and 6.1.1.4'
H H 0.0000 0.0000 'International Tables Vol C Tables 4.2.6.8 and 6.1.1.4'
N N 0.0061 0.0033 'International Tables Vol C Tables 4.2.6.8 and 6.1.1.4'
O O 0.0106 0.0060 'International Tables Vol C Tables 4.2.6.8 and 6.1.1.4'
Ni Ni 0.3393 1.1124 'International Tables Vol C Tables 4.2.6.8 and 6.1.1.4'

loop_
_geom_angle_atom_site_label_1
_geom_angle_atom_site_label_2
_geom_angle_atom_site_label_3
_geom_angle
_geom_angle_site_symmetry_1
_geom_angle_site_symmetry_3
C2 C1 H1A 109.5 . .
C2 C1 H1B 109.5 . .
H1A C1 H1B 109.5 . .
C2 C1 H1C 109.5 . .
H1A C1 H1C 109.5 . .
H1B C1 H1C 109.5 . .
O1 C2 N1 122.3(13) . .
O1 C2 C1 122.8(14) . .
N1 C2 C1 114.9(14) . .
N1 C3 C4 115.2(11) . .
N1 C3 H3A 108.5 . .
C4 C3 H3A 108.5 . .
N1 C3 H3B 108.5 . .
C4 C3 H3B 108.5 . .
H3A C3 H3B 107.5 . .
C7 C4 C5 108.1(10) . .
C7 C4 C3 112.1(10) . .
C5 C4 C3 107.2(10) . .
C7 C4 C6 109.7(10) . .
C5 C4 C6 113.7(10) . .
C3 C4 C6 106.2(9) . .
N2 C5 C4 112.1(9) . .
N2 C5 H5A 109.2 . .
C4 C5 H5A 109.2 . .
N2 C5 H5B 109.2 . .
C4 C5 H5B 109.2 . .
H5A C5 H5B 107.9 . .
N3 C6 C4 111.9(10) . .
N3 C6 H6A 109.2 . .
C4 C6 H6A 109.2 . .
N3 C6 H6B 109.2 . .
C4 C6 H6B 109.2 . .
H6A C6 H6B 107.9 . .
O2 C7 N4 120.5(10) . .
O2 C7 C4 119.1(10) . .
N4 C7 C4 120.3(11) . .
N4 C8 C9 114.9(8) . .
N4 C8 H8A 108.5 . .
C9 C8 H8A 108.5 . .
N4 C8 H8B 108.5 . .
C9 C8 H8B 108.5 . .
H8A C8 H8B 107.5 . .
C12 C9 C11 109.8(9) . .
C12 C9 C8 114.8(9) . .
C11 C9 C8 104.7(8) . .
C12 C9 C10 108.9(8) . .
C11 C9 C10 110.9(8) . .
C8 C9 C10 107.6(8) . .
N5 C10 C9 113.9(8) . .
N5 C10 H10A 108.8 . .
C9 C10 H10A 108.8 . .
N5 C10 H10B 108.8 . .
C9 C10 H10B 108.8 . .
H10A C10 H10B 107.7 . .
N6 C11 C9 115.6(8) . .
N6 C11 H11A 108.4 . .
C9 C11 H11A 108.4 . .
N6 C11 H11B 108.4 . .
C9 C11 H11B 108.4 . .
H11A C11 H11B 107.5 . .
O3 C12 N7 119.3(10) . .
O3 C12 C9 120.0(9) . .
N7 C12 C9 120.6(10) . .
C2 N1 C3 122.7(11) . .
C2 N1 H1 118.6 . .
C3 N1 H1 118.6 . .
C5 N2 Ni1 117.6(7) . .
C5 N2 H2A 107.9 . .
Ni1 N2 H2A 107.9 . .
C5 N2 H2B 107.9 . .
Ni1 N2 H2B 107.9 . .
H2A N2 H2B 107.2 . .
C6 N3 Ni1 115.2(7) . .
C6 N3 H3C 108.5 . .
Ni1 N3 H3C 108.5 . .
C6 N3 H3D 108.5 . .
Ni1 N3 H3D 108.5 . .
H3C N3 H3D 107.5 . .
C7 N4 C8 123.8(9) . .
C7 N4 H4 118.1 . .
C8 N4 H4 118.1 . .
C10 N5 Ni1 116.2(6) . 7_566
C10 N5 H5C 108.2 . .
Ni1 N5 H5C 108.2 7_566 .
C10 N5 H5D 108.2 . .
Ni1 N5 H5D 108.2 7_566 .
H5C N5 H5D 107.4 . .
C11 N6 Ni1 115.2(6) . 7_566
C11 N6 H6D 108.5 . .
Ni1 N6 H6D 108.5 7_566 .
C11 N6 H6C 108.5 . .
Ni1 N6 H6C 108.5 7_566 .
H6D N6 H6C 107.5 . .
C12 N7 H7A 120.0 . .
C12 N7 H7B 120.0 . .
H7A N7 H7B 120.0 . .
O3 Ni1 N5 89.0(3) 8_646 8_646
O3 Ni1 N3 174.6(3) 8_646 .
N5 Ni1 N3 94.9(3) 8_646 .
O3 Ni1 O2 86.4(3) 8_646 .
N5 Ni1 O2 94.7(3) 8_646 .
N3 Ni1 O2 89.7(3) . .
O3 Ni1 N6 84.9(3) 8_646 8_646
N5 Ni1 N6 87.2(4) 8_646 8_646
N3 Ni1 N6 98.9(4) . 8_646
O2 Ni1 N6 171.0(3) . 8_646
O3 Ni1 N2 91.6(3) 8_646 .
N5 Ni1 N2 178.3(4) 8_646 .
N3 Ni1 N2 84.3(4) . .
O2 Ni1 N2 83.7(3) . .
N6 Ni1 N2 94.4(3) 8_646 .
C7 O2 Ni1 118.8(6) . .
C12 O3 Ni1 121.9(7) . 7_566
O1M N1MA O2MA 114.4(15) . .
O1M N1MA O3M 115.5(13) . .
O2MA N1MA O3M 125.6(14) . .
O3M N1MB O1M 114.1(17) . .
O3M N1MB O2MB 113.5(19) . .
O1M N1MB O2MB 122(2) . .
O6M N2M O4M 120.2(16) . .
O6M N2M O5M 113.6(15) . .
O4M N2M O5M 124.4(16) . .
O8M N3M O8M 156(2) 4_655 2_665
O8M N3M O8M 156(2) 2_665 3_565
O8M N3M O8M 156(2) 4_655 .
O8M N3M O8M 156(2) 3_565 .
O8M N3M O7M 77(2) 4_655 .
O8M N3M O7M 119(2) 2_665 .
O8M N3M O7M 117.7(17) . .
O8M N3M O7M 117.7(17) 2_665 2_665
O8M N3M O7M 77(2) 3_565 2_665
O8M N3M O7M 119(2) . 2_665
O7M N3M O7M 120.8(17) . 2_665
O8M N3M O7M 119(2) 4_655 3_565
O8M N3M O7M 117.7(17) 3_565 3_565
O8M N3M O7M 77(2) . 3_565
O7M N3M O7M 104.1(7) . 3_565
O7M N3M O7M 104.1(7) 2_665 3_565
O8M N3M O7M 117.7(17) 4_655 4_655
O8M N3M O7M 77(2) 2_665 4_655
O8M N3M O7M 119(2) 3_565 4_655
O7M N3M O7M 104.1(7) . 4_655
O7M N3M O7M 104.1(7) 2_665 4_655
O7M N3M O7M 120.8(17) 3_565 4_655

loop_
_geom_bond_atom_site_label_1
_geom_bond_atom_site_label_2
_geom_bond_distance
_geom_bond_site_symmetry_2
C1 C2 1.50(2) .
C1 H1A 0.9600 .
C1 H1B 0.9600 .
C1 H1C 0.9600 .
C2 O1 1.239(16) .
C2 N1 1.345(18) .
C3 N1 1.455(15) .
C3 C4 1.559(16) .
C3 H3A 0.9700 .
C3 H3B 0.9700 .
C4 C7 1.506(15) .
C4 C5 1.521(17) .
C4 C6 1.565(16) .
C5 N2 1.480(14) .
C5 H5A 0.9700 .
C5 H5B 0.9700 .
C6 N3 1.469(14) .
C6 H6A 0.9700 .
C6 H6B 0.9700 .
C7 O2 1.262(13) .
C7 N4 1.315(13) .
C8 N4 1.468(12) .
C8 C9 1.541(14) .
C8 H8A 0.9700 .
C8 H8B 0.9700 .
C9 C12 1.480(15) .
C9 C11 1.538(14) .
C9 C10 1.553(14) .
C10 N5 1.490(12) .
C10 H10A 0.9700 .
C10 H10B 0.9700 .
C11 N6 1.497(13) .
C11 H11A 0.9700 .
C11 H11B 0.9700 .
C12 O3 1.260(12) .
C12 N7 1.341(13) .
N1 H1 0.8600 .
N2 Ni1 2.122(9) .
N2 H2A 0.9000 .
N2 H2B 0.9000 .
N3 Ni1 2.069(9) .
N3 H3C 0.9000 .
N3 H3D 0.9000 .
N4 H4 0.8600 .
N5 Ni1 2.069(9) 7_566
N5 H5C 0.9000 .
N5 H5D 0.9000 .
N6 Ni1 2.102(9) 7_566
N6 H6D 0.9000 .
N6 H6C 0.9000 .
N7 H7A 0.8600 .
N7 H7B 0.8600 .
O4M N2M 1.250(14) .
Ni1 O3 2.043(7) 8_646
Ni1 N5 2.069(9) 8_646
Ni1 O2 2.098(7) .
Ni1 N6 2.102(9) 8_646
O3 Ni1 2.043(7) 7_566
O5M N2M 1.254(14) .
O6M N2M 1.229(15) .
O7M N3M 1.249(12) .
O1M N1MA 1.228(14) .
O1M N1MB 1.243(16) .
O3M N1MA 1.238(13) .
O3M N1MB 1.242(16) .
N1MA O2MA 1.232(14) .
N1MB O2MB 1.245(17) .
O8M N3M 1.237(15) .
N3M O8M 1.237(15) 4_655
N3M O8M 1.237(15) 2_665
N3M O8M 1.237(15) 3_565
N3M O7M 1.249(12) 2_665
N3M O7M 1.249(12) 3_565
N3M O7M 1.249(12) 4_655
